data_4313336
loop_
_publ_author_name
'Zengquan Qin'
'Michael C. Jennings'
'Richard J. Puddephatt'

_publ_section_title
;
 Self-Assembly in Palladium(II) and Platinum(II) Chemistry: The Biomimetic
 Approach
;
_journal_name_full 'Inorganic Chemistry'
_journal_page_first 1956
_journal_page_last 1965
_journal_paper_doi 10.1021/ic020322z
_journal_volume 42
_journal_year 2003
_chemical_formula_sum 'C100.75 H95.5 F12 N10 O20.25 P4 Pd2 S4'
_chemical_formula_weight 2463.29
_chemical_name_systematic
;
  ?
;
_space_group_IT_number 14
_symmetry_cell_setting monoclinic
_symmetry_space_group_name_Hall '-P 2yn'
_symmetry_space_group_name_H-M 'P 1 21/n 1'
_atom_sites_solution_hydrogens geom
_atom_sites_solution_primary direct
_atom_sites_solution_secondary difmap
_audit_creation_method SHELXL-97
_cell_angle_alpha 90.00
_cell_angle_beta 91.3610(10)
_cell_angle_gamma 90.00
_cell_formula_units_Z 4
_cell_length_a 20.0235(2)
_cell_length_b 18.8219(2)
_cell_length_c 30.0903(5)
_cell_measurement_temperature 200(2)
_cell_volume 11337.2(3)
_computing_cell_refinement 'Nonius DENZO'
_computing_data_collection 'Nonius COLLECT'
_computing_data_reduction 'Nonius DENZO'
_computing_molecular_graphics 'Bruker SHELXTL'
_computing_publication_material 'Bruker SHELXTL'
_computing_structure_refinement 'SHELXL-97 (Sheldrick, 1997)'
_computing_structure_solution 'SHELXS-97 (Sheldrick, 1990)'
_diffrn_ambient_temperature 200(2)
_diffrn_measured_fraction_theta_full 0.576
_diffrn_measured_fraction_theta_max 0.576
_diffrn_measurement_device_type 'Nonius Kappa-CCD'
_diffrn_measurement_method 'phi/omega scans'
_diffrn_radiation_monochromator graphite
_diffrn_radiation_source 'fine-focus sealed tube'
_diffrn_radiation_type MoK\a
_diffrn_radiation_wavelength 0.71073
_diffrn_reflns_av_R_equivalents 0.094
_diffrn_reflns_av_sigmaI/netI 0.0861
_diffrn_reflns_limit_h_max 24
_diffrn_reflns_limit_h_min -24
_diffrn_reflns_limit_k_max 24
_diffrn_reflns_limit_k_min -24
_diffrn_reflns_limit_l_max 39
_diffrn_reflns_limit_l_min -39
_diffrn_reflns_number 97553
_diffrn_reflns_theta_full 27.47
_diffrn_reflns_theta_max 27.47
_diffrn_reflns_theta_min 2.55
_exptl_absorpt_coefficient_mu 0.536
_exptl_absorpt_correction_T_max 0.8890
_exptl_absorpt_correction_T_min 0.7394
_exptl_absorpt_correction_type integration
_exptl_crystal_colour colourless
_exptl_crystal_density_diffrn 1.443
_exptl_crystal_density_method 'not measured'
_exptl_crystal_description shoebox
_exptl_crystal_F_000 5024
_exptl_crystal_size_max 0.60
_exptl_crystal_size_mid 0.25
_exptl_crystal_size_min 0.22
_refine_diff_density_max 1.164
_refine_diff_density_min -1.090
_refine_diff_density_rms 0.098
_refine_ls_extinction_method none
_refine_ls_goodness_of_fit_ref 1.089
_refine_ls_hydrogen_treatment mixed
_refine_ls_matrix_type full
_refine_ls_number_parameters 1250
_refine_ls_number_reflns 28701
_refine_ls_number_restraints 60
_refine_ls_restrained_S_all 1.090
_refine_ls_R_factor_all 0.1407
_refine_ls_R_factor_gt 0.0980
_refine_ls_shift/su_max 0.158
_refine_ls_shift/su_mean 0.005
_refine_ls_structure_factor_coef Fsqd
_refine_ls_weighting_details 'calc w=1/[\s^2^(Fo^2^)+(0.0814P)^2^+53.8463P] where P=(Fo^2^+2Fc^2^)/3'
_refine_ls_weighting_scheme calc
_refine_ls_wR_factor_gt 0.2315
_refine_ls_wR_factor_ref 0.2497
_reflns_number_gt 18561
_reflns_number_total 28701
_reflns_threshold_expression >2sigma(I)
_cod_data_source_file ic020322z_3.cif
_cod_data_source_block complex11a
_cod_depositor_comments
;
The following automatic conversions were performed:

'_symmetry_cell_setting' value 'Monoclinic' changed to 'monoclinic'
according to the built-in table from CIF Core dictionary named
'cif_core.dic' version 2.4.1 from 2010-06-29.

Automatic conversion script
Id: cif_fix_values 1646 2011-03-28 12:23:43Z adriana 
;
_cod_original_formula_sum 'C100.75 H95.50 F12 N10 O20.25 P4 Pd2 S4'
_cod_database_code 4313336

loop_
_symmetry_equiv_pos_as_xyz
'x, y, z'
'-x+1/2, y+1/2, -z+1/2'
'-x, -y, -z'
'x-1/2, -y-1/2, z-1/2'

loop_
_atom_site_label
_atom_site_type_symbol
_atom_site_fract_x
_atom_site_fract_y
_atom_site_fract_z
_atom_site_U_iso_or_equiv
_atom_site_adp_type
_atom_site_occupancy
_atom_site_symmetry_multiplicity
_atom_site_calc_flag
_atom_site_refinement_flags
_atom_site_disorder_assembly
_atom_site_disorder_group
Pd1 Pd 0.74604(2) 0.22336(3) 0.649455(16) 0.02678(12) Uani 1 1 d . . .
Pd2 Pd 0.75027(2) 0.22605(3) 0.229947(17) 0.03007(13) Uani 1 1 d . . .
P1 P 0.81394(8) 0.16818(9) 0.69962(6) 0.0283(4) Uani 1 1 d . . .
P2 P 0.68104(8) 0.17894(9) 0.70286(6) 0.0292(4) Uani 1 1 d . . .
P3 P 0.67928(8) 0.18112(10) 0.17791(6) 0.0341(4) Uani 1 1 d . . .
P4 P 0.81128(8) 0.19027(10) 0.17209(6) 0.0345(4) Uani 1 1 d . . .
C1 C 0.7460(3) 0.1205(3) 0.7258(2) 0.0308(14) Uani 1 1 d . . .
H1A H 0.7491 0.1218 0.7587 0.037 Uiso 1 1 calc R . .
H1B H 0.7415 0.0708 0.7153 0.037 Uiso 1 1 calc R . .
C2 C 0.7438(3) 0.1348(4) 0.1477(3) 0.0436(18) Uani 1 1 d . . .
H2A H 0.7389 0.1400 0.1151 0.052 Uiso 1 1 calc R . .
H2B H 0.7478 0.0840 0.1559 0.052 Uiso 1 1 calc R . .
C1A C 0.8591(2) 0.2216(2) 0.73963(15) 0.0348(15) Uani 1 1 d G . .
C1B C 0.9188(2) 0.2513(3) 0.72604(14) 0.0447(19) Uani 1 1 d G . .
H1BA H 0.9342 0.2424 0.6969 0.054 Uiso 1 1 calc R . .
C1C C 0.9559(2) 0.2941(3) 0.75503(19) 0.050(2) Uani 1 1 d G . .
H1CA H 0.9967 0.3144 0.7457 0.059 Uiso 1 1 calc R . .
C1D C 0.9334(3) 0.3071(3) 0.79761(18) 0.061(3) Uani 1 1 d G . .
H1DA H 0.9588 0.3364 0.8174 0.073 Uiso 1 1 calc R . .
C1E C 0.8738(3) 0.2774(3) 0.81120(14) 0.056(2) Uani 1 1 d G . .
H1EA H 0.8584 0.2863 0.8403 0.067 Uiso 1 1 calc R . .
C1F C 0.8366(2) 0.2346(3) 0.78221(16) 0.0463(19) Uani 1 1 d G . .
H1FA H 0.7958 0.2143 0.7915 0.056 Uiso 1 1 calc R . .
C1G C 0.8726(2) 0.1028(2) 0.68080(14) 0.0320(14) Uani 1 1 d G . .
C1H C 0.9128(2) 0.0677(2) 0.71207(12) 0.0400(17) Uani 1 1 d G . .
H1HA H 0.9113 0.0806 0.7425 0.048 Uiso 1 1 calc R . .
C1I C 0.9552(2) 0.0136(2) 0.69875(17) 0.050(2) Uani 1 1 d G . .
H1IA H 0.9826 -0.0104 0.7201 0.060 Uiso 1 1 calc R . .
C1J C 0.9574(2) -0.0053(2) 0.65417(19) 0.057(2) Uani 1 1 d G . .
H1JA H 0.9864 -0.0423 0.6451 0.069 Uiso 1 1 calc R . .
C1K C 0.9173(3) 0.0298(3) 0.62290(14) 0.062(3) Uani 1 1 d G . .
H1KA H 0.9188 0.0168 0.5924 0.075 Uiso 1 1 calc R . .
C1L C 0.8749(2) 0.0838(3) 0.63621(13) 0.0437(18) Uani 1 1 d G . .
H1LA H 0.8474 0.1078 0.6148 0.052 Uiso 1 1 calc R . .
C2A C 0.6062(2) 0.1333(2) 0.68661(18) 0.0375(16) Uani 1 1 d G . .
C2B C 0.5496(3) 0.17405(19) 0.6775(2) 0.061(3) Uani 1 1 d G . .
H2BA H 0.5509 0.2240 0.6818 0.073 Uiso 1 1 calc R . .
C2C C 0.4911(2) 0.1417(3) 0.6622(2) 0.070(3) Uani 1 1 d G . .
H2CA H 0.4524 0.1695 0.6560 0.084 Uiso 1 1 calc R . .
C2D C 0.4892(2) 0.0685(3) 0.6559(2) 0.062(2) Uani 1 1 d G . .
H2DA H 0.4492 0.0464 0.6454 0.075 Uiso 1 1 calc R . .
C2E C 0.5458(3) 0.02776(19) 0.6650(2) 0.057(2) Uani 1 1 d G . .
H2EA H 0.5444 -0.0222 0.6607 0.069 Uiso 1 1 calc R . .
C2F C 0.6043(2) 0.0602(2) 0.6803(2) 0.052(2) Uani 1 1 d G . .
H2FA H 0.6429 0.0323 0.6865 0.062 Uiso 1 1 calc R . .
C2G C 0.6597(2) 0.2403(2) 0.74602(14) 0.0361(16) Uani 1 1 d G . .
C2H C 0.6712(2) 0.3127(2) 0.74139(13) 0.0345(15) Uani 1 1 d G . .
H2HA H 0.6893 0.3306 0.7147 0.041 Uiso 1 1 calc R . .
C2I C 0.6561(2) 0.35894(17) 0.77577(16) 0.0440(18) Uani 1 1 d G . .
H2IA H 0.6640 0.4084 0.7726 0.053 Uiso 1 1 calc R . .
C2J C 0.6296(3) 0.3327(2) 0.81477(15) 0.051(2) Uani 1 1 d G . .
H2JA H 0.6193 0.3643 0.8383 0.061 Uiso 1 1 calc R . .
C2K C 0.6182(3) 0.2603(3) 0.81940(15) 0.081(4) Uani 1 1 d G . .
H2KA H 0.6001 0.2424 0.8461 0.097 Uiso 1 1 calc R . .
C2L C 0.6332(3) 0.21408(18) 0.78502(17) 0.058(2) Uani 1 1 d G . .
H2LA H 0.6254 0.1646 0.7882 0.070 Uiso 1 1 calc R . .
C3A C 0.6354(3) 0.2427(3) 0.14284(17) 0.0432(18) Uani 1 1 d G . .
C3B C 0.6509(3) 0.2525(4) 0.09847(18) 0.081(4) Uani 1 1 d G . .
H3BA H 0.6866 0.2266 0.0859 0.097 Uiso 1 1 calc R . .
C3C C 0.6142(4) 0.3002(5) 0.07245(17) 0.133(7) Uani 1 1 d G . .
H3CA H 0.6247 0.3069 0.0421 0.159 Uiso 1 1 calc R . .
C3D C 0.5620(4) 0.3381(4) 0.0908(2) 0.098(4) Uani 1 1 d G . .
H3DA H 0.5369 0.3706 0.0730 0.118 Uiso 1 1 calc R . .
C3E C 0.5465(3) 0.3282(3) 0.1352(2) 0.068(3) Uani 1 1 d G . .
H3EA H 0.5109 0.3541 0.1477 0.082 Uiso 1 1 calc R . .
C3F C 0.5833(3) 0.2806(3) 0.16119(16) 0.058(2) Uani 1 1 d G . .
H3FA H 0.5727 0.2739 0.1915 0.069 Uiso 1 1 calc R . .
C3G C 0.61676(19) 0.1197(2) 0.19580(15) 0.0370(16) Uani 1 1 d G . .
C3H C 0.5632(2) 0.1016(2) 0.16785(12) 0.0447(18) Uani 1 1 d G . .
H3HA H 0.5594 0.1218 0.1390 0.054 Uiso 1 1 calc R . .
C3I C 0.5151(2) 0.0540(3) 0.18217(15) 0.0431(18) Uani 1 1 d G . .
H3IA H 0.4785 0.0417 0.1631 0.052 Uiso 1 1 calc R . .
C3J C 0.5207(2) 0.0245(2) 0.22444(16) 0.0445(19) Uani 1 1 d G . .
H3JA H 0.4878 -0.0080 0.2342 0.053 Uiso 1 1 calc R . .
C3K C 0.5743(2) 0.0426(3) 0.25240(13) 0.0458(19) Uani 1 1 d G . .
H3KA H 0.5781 0.0224 0.2813 0.055 Uiso 1 1 calc R . .
C3L C 0.6223(2) 0.0902(3) 0.23808(14) 0.0434(18) Uani 1 1 d G . .
H3LA H 0.6589 0.1025 0.2572 0.052 Uiso 1 1 calc R . .
C4A C 0.8283(3) 0.2615(2) 0.13437(16) 0.0398(17) Uani 1 1 d G . .
C4B C 0.8652(3) 0.2480(2) 0.09670(18) 0.059(2) Uani 1 1 d G . .
H4BA H 0.8808 0.2014 0.0909 0.071 Uiso 1 1 calc R . .
C4C C 0.8791(3) 0.3029(3) 0.06744(16) 0.074(3) Uani 1 1 d G . .
H4CA H 0.9043 0.2938 0.0417 0.088 Uiso 1 1 calc R . .
C4D C 0.8563(3) 0.3712(3) 0.07585(18) 0.067(3) Uani 1 1 d G . .
H4DA H 0.8658 0.4087 0.0559 0.080 Uiso 1 1 calc R . .
C4E C 0.8194(3) 0.3846(2) 0.1135(2) 0.056(2) Uani 1 1 d G . .
H4EA H 0.8038 0.4313 0.1193 0.067 Uiso 1 1 calc R . .
C4F C 0.8055(2) 0.3298(3) 0.14278(15) 0.0449(18) Uani 1 1 d G . .
H4FA H 0.7803 0.3389 0.1685 0.054 Uiso 1 1 calc R . .
C4G C 0.8867(2) 0.1393(3) 0.17803(18) 0.0377(16) Uani 1 1 d G . .
C4H C 0.9368(3) 0.1629(3) 0.20719(18) 0.057(2) Uani 1 1 d G . .
H4HA H 0.9298 0.2038 0.2250 0.069 Uiso 1 1 calc R . .
C4I C 0.9972(2) 0.1266(3) 0.2103(2) 0.072(3) Uani 1 1 d G . .
H4IA H 1.0315 0.1427 0.2302 0.087 Uiso 1 1 calc R . .
C4J C 1.0075(2) 0.0668(3) 0.1843(2) 0.069(3) Uani 1 1 d G . .
H4JA H 1.0488 0.0420 0.1864 0.083 Uiso 1 1 calc R . .
C4K C 0.9574(3) 0.0432(3) 0.1551(2) 0.071(3) Uani 1 1 d G . .
H4KA H 0.9644 0.0023 0.1373 0.086 Uiso 1 1 calc R . .
C4L C 0.8970(3) 0.0795(3) 0.15200(18) 0.060(2) Uani 1 1 d G . .
H4LA H 0.8627 0.0634 0.1321 0.071 Uiso 1 1 calc R . .
N11 N 0.8194(3) 0.2591(3) 0.60524(19) 0.0340(13) Uani 1 1 d . . .
C12 C 0.8261(4) 0.2311(4) 0.5647(2) 0.0402(17) Uani 1 1 d . . .
H12A H 0.7974 0.1932 0.5558 0.048 Uiso 1 1 calc R . .
C13 C 0.8729(4) 0.2549(4) 0.5354(3) 0.0465(19) Uani 1 1 d . . .
H13A H 0.8760 0.2338 0.5069 0.056 Uiso 1 1 calc R . .
C14 C 0.9157(3) 0.3104(4) 0.5478(2) 0.0347(15) Uani 1 1 d . . .
C15 C 0.9082(4) 0.3387(4) 0.5900(2) 0.0418(17) Uani 1 1 d . . .
H15A H 0.9362 0.3764 0.6000 0.050 Uiso 1 1 calc R . .
C16 C 0.8607(4) 0.3123(4) 0.6169(3) 0.0383(17) Uani 1 1 d . . .
H16A H 0.8565 0.3327 0.6456 0.046 Uiso 1 1 calc R . .
N17 N 0.9603(3) 0.3349(4) 0.5171(2) 0.0433(16) Uani 1 1 d . . .
H17A H 0.9573 0.3161 0.4903 0.052 Uiso 1 1 calc R . .
C18 C 1.0090(4) 0.3857(5) 0.5240(3) 0.049(2) Uani 1 1 d . . .
O19 O 1.0236(3) 0.4126(3) 0.55849(18) 0.0652(18) Uani 1 1 d . . .
N21 N 0.6669(3) 0.2593(3) 0.6077(2) 0.0344(13) Uani 1 1 d . . .
C22 C 0.6470(4) 0.2163(4) 0.5744(3) 0.0454(19) Uani 1 1 d . . .
H22A H 0.6680 0.1712 0.5716 0.055 Uiso 1 1 calc R . .
C23 C 0.5973(4) 0.2349(4) 0.5440(3) 0.049(2) Uani 1 1 d . . .
H23A H 0.5851 0.2035 0.5205 0.059 Uiso 1 1 calc R . .
C24 C 0.5658(4) 0.2991(4) 0.5481(2) 0.0413(17) Uani 1 1 d . . .
C25 C 0.5844(4) 0.3428(4) 0.5832(3) 0.049(2) Uani 1 1 d . . .
H25A H 0.5620 0.3865 0.5880 0.059 Uiso 1 1 calc R . .
C26 C 0.6358(4) 0.3215(4) 0.6110(3) 0.0439(19) Uani 1 1 d . . .
H26A H 0.6501 0.3531 0.6340 0.053 Uiso 1 1 calc R . .
N27 N 0.5182(3) 0.3172(4) 0.5148(2) 0.0475(16) Uani 1 1 d . . .
H27A H 0.5159 0.2899 0.4910 0.057 Uiso 1 1 calc R . .
C28 C 0.4749(5) 0.3743(6) 0.5163(3) 0.068(3) Uani 1 1 d . . .
O29 O 0.4635(3) 0.4074(4) 0.5490(2) 0.084(2) Uani 1 1 d . . .
N31 N 0.6784(3) 0.2563(3) 0.2764(2) 0.0359(13) Uani 1 1 d . . .
C32 C 0.6644(4) 0.2179(4) 0.3127(2) 0.0402(17) Uani 1 1 d . . .
H32A H 0.6891 0.1756 0.3182 0.048 Uiso 1 1 calc R . .
C33 C 0.6167(3) 0.2363(4) 0.3418(3) 0.0390(16) Uani 1 1 d . . .
H33A H 0.6095 0.2087 0.3677 0.047 Uiso 1 1 calc R . .
C34 C 0.5783(3) 0.2968(4) 0.3329(2) 0.0319(14) Uani 1 1 d . . .
C35 C 0.5932(4) 0.3369(4) 0.2958(3) 0.0399(17) Uani 1 1 d . . .
H35A H 0.5685 0.3788 0.2891 0.048 Uiso 1 1 calc R . .
C36 C 0.6433(4) 0.3161(4) 0.2691(3) 0.0382(17) Uani 1 1 d . . .
H36A H 0.6539 0.3450 0.2443 0.046 Uiso 1 1 calc R . .
N37 N 0.5293(3) 0.3153(3) 0.36343(19) 0.0343(13) Uani 1 1 d . . .
H37A H 0.5314 0.2945 0.3896 0.041 Uiso 1 1 calc R . .
C38 C 0.4785(3) 0.3629(4) 0.3560(2) 0.0350(15) Uani 1 1 d . . .
O39 O 0.4643(2) 0.3885(3) 0.31988(17) 0.0460(13) Uani 1 1 d . . .
N41 N 0.8278(3) 0.2601(3) 0.2727(2) 0.0338(13) Uani 1 1 d . . .
C42 C 0.8438(3) 0.2208(4) 0.3086(2) 0.0369(16) Uani 1 1 d . . .
H42A H 0.8212 0.1769 0.3125 0.044 Uiso 1 1 calc R . .
C43 C 0.8905(4) 0.2402(4) 0.3396(3) 0.0410(18) Uani 1 1 d . . .
H43A H 0.8992 0.2113 0.3649 0.049 Uiso 1 1 calc R . .
C44 C 0.9257(3) 0.3035(3) 0.3336(2) 0.0314(14) Uani 1 1 d . . .
C45 C 0.9114(4) 0.3434(4) 0.2963(2) 0.0400(17) Uani 1 1 d . . .
H45A H 0.9354 0.3859 0.2906 0.048 Uiso 1 1 calc R . .
C46 C 0.8618(4) 0.3207(4) 0.2672(3) 0.0401(17) Uani 1 1 d . . .
H46A H 0.8511 0.3494 0.2420 0.048 Uiso 1 1 calc R . .
N47 N 0.9698(3) 0.3255(3) 0.36735(19) 0.0346(13) Uani 1 1 d . . .
H47A H 0.9655 0.3059 0.3937 0.042 Uiso 1 1 calc R . .
C48 C 1.0188(3) 0.3749(4) 0.3630(3) 0.0353(15) Uani 1 1 d . . .
O49 O 1.0371(2) 0.3991(3) 0.32828(17) 0.0413(12) Uani 1 1 d . . .
N51 N 1.0194(3) 0.3805(3) 0.4439(2) 0.0379(13) Uani 1 1 d . . .
C52 C 1.0444(4) 0.4040(4) 0.4826(3) 0.0422(18) Uani 1 1 d . . .
C53 C 1.1009(4) 0.4463(6) 0.4852(3) 0.068(3) Uani 1 1 d . . .
H53A H 1.1182 0.4619 0.5132 0.081 Uiso 1 1 calc R . .
C54 C 1.1323(5) 0.4656(6) 0.4460(3) 0.070(3) Uani 1 1 d . . .
H54A H 1.1711 0.4947 0.4470 0.084 Uiso 1 1 calc R . .
C55 C 1.1067(4) 0.4421(5) 0.4063(3) 0.056(2) Uani 1 1 d . . .
H55A H 1.1264 0.4548 0.3791 0.067 Uiso 1 1 calc R . .
C56 C 1.0506(3) 0.3987(4) 0.4073(2) 0.0373(16) Uani 1 1 d . . .
N61 N 0.4698(3) 0.3637(3) 0.4366(2) 0.0418(15) Uani 1 1 d . . .
C62 C 0.4404(5) 0.3873(6) 0.4729(3) 0.069(3) Uani 1 1 d . . .
C63 C 0.3832(6) 0.4294(7) 0.4715(4) 0.099(5) Uani 1 1 d . . .
H63A H 0.3642 0.4462 0.4981 0.119 Uiso 1 1 calc R . .
C64 C 0.3545(6) 0.4464(9) 0.4307(4) 0.120(6) Uani 1 1 d . . .
H64A H 0.3143 0.4732 0.4288 0.144 Uiso 1 1 calc R . .
C65 C 0.3851(5) 0.4236(6) 0.3928(3) 0.074(3) Uani 1 1 d . . .
H65A H 0.3672 0.4356 0.3642 0.089 Uiso 1 1 calc R . .
C66 C 0.4421(4) 0.3833(5) 0.3970(3) 0.0458(19) Uani 1 1 d . . .
F71 F 0.8647(3) 0.4726(6) 0.7072(3) 0.164(5) Uani 1 1 d . . .
F72 F 0.7874(3) 0.4622(3) 0.7527(2) 0.0850(18) Uani 1 1 d . . .
F73 F 0.8084(3) 0.3779(3) 0.71140(19) 0.0805(17) Uani 1 1 d . . .
C74 C 0.8081(4) 0.4494(4) 0.7113(3) 0.049(2) Uani 1 1 d . . .
S75 S 0.74689(9) 0.48297(10) 0.67090(6) 0.0363(4) Uani 1 1 d . . .
O76 O 0.6844(3) 0.4601(4) 0.6855(3) 0.082(2) Uani 1 1 d . . .
O77 O 0.7681(4) 0.4529(4) 0.6303(2) 0.080(2) Uani 1 1 d . . .
O78 O 0.7575(3) 0.5581(3) 0.6726(2) 0.0651(17) Uani 1 1 d . . .
F81 F 0.6482(4) 0.4637(5) 0.1557(3) 0.153(4) Uani 1 1 d . . .
F82 F 0.6093(3) 0.4621(3) 0.2194(3) 0.116(3) Uani 1 1 d . . .
F83 F 0.6145(3) 0.5587(4) 0.1858(4) 0.169(5) Uani 1 1 d . . .
C84 C 0.6471(6) 0.5003(6) 0.1936(4) 0.080(4) Uani 1 1 d . . .
S85 S 0.72878(11) 0.51394(12) 0.21623(8) 0.0521(5) Uani 1 1 d . . .
O86 O 0.7607(4) 0.5547(4) 0.1828(3) 0.089(2) Uani 1 1 d . . .
O87 O 0.7177(4) 0.5526(5) 0.2560(3) 0.103(3) Uani 1 1 d . . .
O88 O 0.7541(3) 0.4441(3) 0.2227(3) 0.0722(19) Uani 1 1 d . . .
F91 F 1.0418(6) 0.0594(5) 0.4767(4) 0.176(5) Uani 1 1 d . . .
F92 F 0.9556(4) 0.1048(3) 0.5033(2) 0.114(3) Uani 1 1 d . . .
F93 F 0.9507(7) 0.0599(6) 0.4392(4) 0.195(7) Uani 1 1 d . . .
C94 C 0.9839(10) 0.0955(7) 0.4654(5) 0.122(7) Uani 1 1 d . . .
S95 S 1.01245(14) 0.17996(14) 0.44284(8) 0.0601(6) Uani 1 1 d . . .
O96 O 1.0360(4) 0.1610(4) 0.4002(3) 0.103(3) Uani 1 1 d . . .
O97 O 1.0627(4) 0.2067(6) 0.4738(4) 0.127(4) Uani 1 1 d . . .
O98 O 0.9543(3) 0.2234(3) 0.44243(18) 0.0516(14) Uani 1 1 d . . .
F101 F 0.5843(5) 0.0757(5) 0.4056(4) 0.162(4) Uani 1 1 d . . .
F102 F 0.5865(6) 0.0805(5) 0.4752(5) 0.179(5) Uani 1 1 d . . .
F103 F 0.5109(5) 0.0173(4) 0.4444(3) 0.147(3) Uani 1 1 d . . .
C104 C 0.5475(7) 0.0757(7) 0.4416(5) 0.087(4) Uani 1 1 d . . .
S105 S 0.49042(13) 0.15315(13) 0.43808(8) 0.0574(6) Uani 1 1 d . . .
O106 O 0.4560(5) 0.1457(5) 0.4787(3) 0.125(4) Uani 1 1 d . . .
O107 O 0.4573(5) 0.1416(5) 0.3985(3) 0.112(3) Uani 1 1 d . . .
O108 O 0.5359(3) 0.2121(3) 0.43952(19) 0.0524(14) Uani 1 1 d . . .
C111 C 0.6695(9) -0.0013(9) 0.5581(5) 0.160(7) Uani 1 1 d D . .
H11A H 0.6586 0.0461 0.5467 0.240 Uiso 1 1 calc R . .
H11B H 0.6281 -0.0268 0.5644 0.240 Uiso 1 1 calc R . .
H11C H 0.6945 -0.0276 0.5359 0.240 Uiso 1 1 calc R . .
C112 C 0.7094(6) 0.0051(5) 0.5985(4) 0.081(3) Uani 1 1 d D . .
C113 C 0.7331(9) -0.0579(7) 0.6208(6) 0.161(7) Uani 1 1 d D . .
H11D H 0.7607 -0.0444 0.6468 0.241 Uiso 1 1 calc R . .
H11E H 0.7599 -0.0860 0.6004 0.241 Uiso 1 1 calc R . .
H11F H 0.6949 -0.0861 0.6303 0.241 Uiso 1 1 calc R . .
O114 O 0.7214(3) 0.0631(4) 0.6141(3) 0.080(2) Uani 1 1 d D . .
C115 C 0.7537(7) 0.4113(9) 0.3510(6) 0.136(7) Uani 1 1 d D . .
H11G H 0.7278 0.3673 0.3489 0.204 Uiso 1 1 calc R . .
H11H H 0.7726 0.4220 0.3220 0.204 Uiso 1 1 calc R . .
H11I H 0.7246 0.4504 0.3598 0.204 Uiso 1 1 calc R . .
C116 C 0.8071(7) 0.4029(6) 0.3836(5) 0.098(5) Uani 1 1 d D . .
C117 C 0.8550(6) 0.4583(6) 0.3933(5) 0.101(4) Uani 1 1 d D . .
H11J H 0.8874 0.4415 0.4158 0.151 Uiso 1 1 calc R . .
H11K H 0.8317 0.5002 0.4046 0.151 Uiso 1 1 calc R . .
H11L H 0.8783 0.4709 0.3661 0.151 Uiso 1 1 calc R . .
O118 O 0.8103(6) 0.3502(6) 0.4068(6) 0.193(7) Uani 1 1 d D . .
C121 C 0.7581(16) 0.1548(18) 0.4242(10) 0.243(16) Uiso 0.75 1 d PD . .
H12B H 0.7435 0.2016 0.4345 0.364 Uiso 0.75 1 calc PR . .
H12C H 0.7252 0.1361 0.4026 0.364 Uiso 0.75 1 calc PR . .
H12D H 0.8015 0.1593 0.4101 0.364 Uiso 0.75 1 calc PR . .
C122 C 0.7638(10) 0.1084(11) 0.4604(7) 0.125(7) Uiso 0.75 1 d PD . .
C123 C 0.7870(15) 0.0362(13) 0.4595(12) 0.217(14) Uiso 0.75 1 d PD . .
H12E H 0.7891 0.0172 0.4899 0.325 Uiso 0.75 1 calc PR . .
H12F H 0.8316 0.0347 0.4468 0.325 Uiso 0.75 1 calc PR . .
H12G H 0.7562 0.0074 0.4413 0.325 Uiso 0.75 1 calc PR . .
O124 O 0.7530(7) 0.1275(9) 0.4977(6) 0.145(5) Uiso 0.75 1 d PD . .
C125 C 0.7384(10) 0.3758(12) 0.5119(7) 0.136(8) Uiso 0.75 1 d PD . .
H12H H 0.7741 0.4038 0.5262 0.204 Uiso 0.75 1 calc PR . .
H12I H 0.7573 0.3324 0.4993 0.204 Uiso 0.75 1 calc PR . .
H12J H 0.7051 0.3632 0.5339 0.204 Uiso 0.75 1 calc PR . .
C126 C 0.7084(11) 0.4153(12) 0.4784(8) 0.146(8) Uiso 0.75 1 d PD . .
C127 C 0.6544(11) 0.3902(15) 0.4507(9) 0.178(11) Uiso 0.75 1 d PD . .
H12K H 0.6379 0.4291 0.4317 0.267 Uiso 0.75 1 calc PR . .
H12L H 0.6182 0.3732 0.4693 0.267 Uiso 0.75 1 calc PR . .
H12M H 0.6700 0.3513 0.4320 0.267 Uiso 0.75 1 calc PR . .
O128 O 0.7291(9) 0.4741(11) 0.4690(7) 0.209(8) Uiso 0.75 1 d PD . .
C131 C 0.723(2) 0.205(2) 0.9277(12) 0.35(3) Uiso 0.75 1 d PD . .
H13B H 0.7275 0.1537 0.9251 0.518 Uiso 0.75 1 calc PR . .
H13C H 0.7517 0.2287 0.9064 0.518 Uiso 0.75 1 calc PR . .
H13D H 0.6761 0.2187 0.9213 0.518 Uiso 0.75 1 calc PR . .
C132 C 0.7408(18) 0.2264(15) 0.9707(11) 0.226(15) Uiso 0.75 1 d PD . .
C133 C 0.7428(13) 0.3011(14) 0.9815(12) 0.196(12) Uiso 0.75 1 d PD . .
H13E H 0.7599 0.3071 1.0121 0.295 Uiso 0.75 1 calc PR . .
H13F H 0.6977 0.3211 0.9788 0.295 Uiso 0.75 1 calc PR . .
H13G H 0.7723 0.3257 0.9610 0.295 Uiso 0.75 1 calc PR . .
O134 O 0.7429(13) 0.1858(15) 1.0018(10) 0.279(12) Uiso 0.75 1 d PD . .

loop_
_atom_site_aniso_label
_atom_site_aniso_U_11
_atom_site_aniso_U_22
_atom_site_aniso_U_33
_atom_site_aniso_U_23
_atom_site_aniso_U_13
_atom_site_aniso_U_12
Pd1 0.0249(2) 0.0322(3) 0.0234(2) 0.0008(2) 0.00322(19) 0.0004(2)
Pd2 0.0235(2) 0.0365(3) 0.0303(3) 0.0000(2) 0.0015(2) -0.0009(2)
P1 0.0225(8) 0.0340(9) 0.0286(9) 0.0020(7) 0.0011(7) 0.0006(7)
P2 0.0228(8) 0.0341(9) 0.0308(9) 0.0014(7) 0.0060(7) -0.0036(7)
P3 0.0217(8) 0.0429(10) 0.0376(10) -0.0050(8) -0.0009(7) -0.0001(7)
P4 0.0206(8) 0.0447(10) 0.0383(10) -0.0027(8) 0.0043(7) 0.0006(7)
C1 0.023(3) 0.035(3) 0.034(4) 0.001(3) -0.003(3) -0.004(3)
C2 0.031(4) 0.050(4) 0.050(5) -0.016(4) -0.001(3) 0.005(3)
C1A 0.026(3) 0.036(4) 0.043(4) 0.001(3) 0.000(3) 0.015(3)
C1B 0.037(4) 0.038(4) 0.060(5) 0.002(4) 0.001(4) -0.009(3)
C1C 0.043(4) 0.039(4) 0.066(6) 0.005(4) -0.014(4) -0.012(3)
C1D 0.056(6) 0.049(5) 0.077(7) -0.025(5) -0.028(5) -0.005(4)
C1E 0.051(5) 0.065(6) 0.051(5) -0.018(4) -0.017(4) 0.006(4)
C1F 0.042(4) 0.051(5) 0.046(5) -0.005(4) 0.000(4) 0.002(4)
C1G 0.024(3) 0.035(3) 0.037(4) -0.005(3) 0.001(3) -0.002(3)
C1H 0.028(3) 0.042(4) 0.050(5) 0.005(3) 0.002(3) 0.007(3)
C1I 0.039(4) 0.043(4) 0.067(6) 0.006(4) 0.001(4) 0.015(3)
C1J 0.040(5) 0.045(5) 0.087(7) -0.012(5) 0.010(4) 0.006(4)
C1K 0.057(6) 0.061(6) 0.070(6) -0.030(5) 0.012(5) 0.008(4)
C1L 0.029(4) 0.060(5) 0.042(4) -0.018(4) -0.011(3) 0.007(3)
C2A 0.033(4) 0.047(4) 0.033(4) 0.000(3) 0.005(3) -0.012(3)
C2B 0.036(5) 0.055(5) 0.090(8) -0.001(5) -0.011(5) 0.012(4)
C2C 0.027(4) 0.079(7) 0.104(9) -0.007(6) -0.024(5) 0.000(4)
C2D 0.040(5) 0.072(6) 0.074(7) 0.011(5) -0.011(4) -0.022(4)
C2E 0.044(5) 0.051(5) 0.076(7) 0.003(4) -0.012(4) -0.018(4)
C2F 0.050(5) 0.042(4) 0.062(6) 0.004(4) -0.009(4) -0.010(4)
C2G 0.034(4) 0.038(4) 0.037(4) 0.006(3) 0.005(3) -0.001(3)
C2H 0.031(3) 0.042(4) 0.031(4) 0.003(3) 0.007(3) -0.002(3)
C2I 0.043(4) 0.041(4) 0.049(5) -0.005(3) 0.010(4) -0.006(3)
C2J 0.061(5) 0.040(4) 0.052(5) -0.012(4) 0.020(4) -0.002(4)
C2K 0.118(10) 0.052(6) 0.075(7) -0.015(5) 0.066(7) -0.025(5)
C2L 0.082(7) 0.045(5) 0.050(5) -0.004(4) 0.038(5) -0.011(4)
C3A 0.039(4) 0.044(4) 0.047(5) -0.005(3) 0.000(3) -0.007(3)
C3B 0.057(6) 0.145(11) 0.042(6) 0.027(6) 0.007(5) 0.032(6)
C3C 0.115(12) 0.229(19) 0.055(8) 0.055(10) 0.002(7) 0.068(12)
C3D 0.070(8) 0.125(11) 0.100(10) 0.054(8) -0.014(7) 0.023(7)
C3E 0.053(6) 0.050(5) 0.101(8) 0.015(5) -0.025(5) 0.011(4)
C3F 0.056(5) 0.059(5) 0.058(6) -0.007(4) 0.008(4) 0.017(4)
C3G 0.028(3) 0.039(4) 0.044(4) 0.000(3) -0.004(3) 0.002(3)
C3H 0.033(4) 0.048(4) 0.052(5) -0.001(4) -0.001(4) -0.003(3)
C3I 0.033(4) 0.045(4) 0.051(5) 0.000(4) -0.009(3) -0.012(3)
C3J 0.033(4) 0.042(4) 0.059(5) -0.003(4) -0.003(4) -0.007(3)
C3K 0.030(4) 0.056(5) 0.051(5) 0.012(4) -0.002(3) -0.003(3)
C3L 0.038(4) 0.043(4) 0.049(5) 0.005(3) -0.006(3) -0.006(3)
C4A 0.034(4) 0.049(4) 0.036(4) 0.002(3) 0.002(3) -0.004(3)
C4B 0.068(7) 0.066(6) 0.046(5) 0.002(4) 0.018(4) 0.011(5)
C4C 0.081(8) 0.091(8) 0.050(6) 0.016(5) 0.027(5) 0.003(6)
C4D 0.066(7) 0.082(7) 0.052(6) 0.026(5) 0.002(5) -0.002(5)
C4E 0.038(4) 0.059(5) 0.071(6) 0.014(4) -0.010(4) 0.015(4)
C4F 0.033(4) 0.055(5) 0.047(5) 0.001(4) -0.004(3) -0.003(3)
C4G 0.027(3) 0.048(4) 0.039(4) 0.007(3) 0.010(3) 0.004(3)
C4H 0.031(4) 0.074(6) 0.066(6) 0.009(5) -0.007(4) 0.011(4)
C4I 0.030(4) 0.099(8) 0.088(8) 0.041(6) -0.011(5) -0.003(5)
C4J 0.040(5) 0.083(7) 0.086(8) 0.025(6) 0.027(5) 0.028(5)
C4K 0.060(6) 0.066(6) 0.089(8) 0.013(6) 0.025(6) 0.029(5)
C4L 0.051(5) 0.057(5) 0.071(6) 0.001(5) 0.009(5) 0.021(4)
N11 0.032(3) 0.040(3) 0.031(3) -0.005(2) 0.011(2) -0.006(2)
C12 0.041(4) 0.049(4) 0.031(4) -0.008(3) 0.008(3) -0.015(3)
C13 0.042(4) 0.068(5) 0.030(4) -0.018(4) 0.010(3) -0.024(4)
C14 0.037(4) 0.038(4) 0.029(4) -0.006(3) 0.007(3) -0.009(3)
C15 0.046(4) 0.049(4) 0.031(4) -0.009(3) 0.012(3) -0.012(3)
C16 0.045(4) 0.042(4) 0.028(4) -0.010(3) 0.008(3) -0.007(3)
N17 0.041(4) 0.058(4) 0.033(3) -0.010(3) 0.019(3) -0.019(3)
C18 0.042(5) 0.057(5) 0.047(5) 0.001(4) 0.011(4) -0.013(4)
O19 0.081(5) 0.088(4) 0.027(3) -0.010(3) 0.001(3) -0.045(3)
N21 0.030(3) 0.038(3) 0.036(3) -0.002(2) -0.006(2) 0.005(2)
C22 0.047(5) 0.043(4) 0.046(5) -0.008(4) -0.014(4) 0.007(3)
C23 0.044(4) 0.055(5) 0.047(5) -0.016(4) -0.019(4) 0.006(4)
C24 0.034(4) 0.059(5) 0.031(4) 0.002(3) 0.002(3) 0.012(3)
C25 0.056(5) 0.045(4) 0.046(5) -0.012(4) 0.000(4) 0.024(4)
C26 0.053(5) 0.046(4) 0.032(4) -0.008(3) -0.002(4) 0.016(4)
N27 0.036(4) 0.071(5) 0.035(4) -0.002(3) -0.009(3) 0.014(3)
C28 0.054(6) 0.111(8) 0.038(5) -0.006(5) -0.005(4) 0.046(5)
O29 0.093(5) 0.128(6) 0.031(3) -0.015(4) 0.000(3) 0.075(5)
N31 0.026(3) 0.048(3) 0.034(3) 0.002(3) 0.006(2) 0.000(2)
C32 0.039(4) 0.050(4) 0.032(4) 0.008(3) 0.009(3) 0.015(3)
C33 0.037(4) 0.041(4) 0.039(4) 0.007(3) 0.007(3) 0.009(3)
C34 0.029(3) 0.040(4) 0.027(3) -0.001(3) 0.003(3) 0.003(3)
C35 0.050(5) 0.030(4) 0.040(4) 0.001(3) 0.003(3) 0.004(3)
C36 0.039(4) 0.042(4) 0.034(4) 0.008(3) 0.005(3) 0.004(3)
N37 0.029(3) 0.044(3) 0.030(3) 0.005(3) 0.004(2) 0.012(2)
C38 0.028(3) 0.040(4) 0.037(4) 0.004(3) -0.002(3) 0.005(3)
O39 0.043(3) 0.057(3) 0.038(3) 0.014(2) 0.000(2) 0.011(2)
N41 0.025(3) 0.037(3) 0.039(3) 0.004(3) -0.003(2) -0.004(2)
C42 0.035(4) 0.041(4) 0.035(4) 0.007(3) -0.008(3) 0.002(3)
C43 0.039(4) 0.042(4) 0.041(4) 0.011(3) -0.009(3) -0.015(3)
C44 0.023(3) 0.037(3) 0.034(4) 0.000(3) -0.001(3) -0.001(3)
C45 0.038(4) 0.043(4) 0.038(4) 0.010(3) -0.012(3) -0.016(3)
C46 0.037(4) 0.044(4) 0.039(4) 0.010(3) -0.004(3) -0.006(3)
N47 0.035(3) 0.039(3) 0.029(3) 0.007(2) -0.001(2) -0.012(3)
C48 0.023(3) 0.044(4) 0.039(4) 0.006(3) 0.005(3) 0.000(3)
O49 0.036(3) 0.048(3) 0.041(3) 0.006(2) 0.004(2) -0.007(2)
N51 0.032(3) 0.048(3) 0.035(3) -0.002(3) 0.004(3) -0.008(3)
C52 0.033(4) 0.053(4) 0.041(4) -0.001(3) -0.001(3) -0.020(3)
C53 0.050(5) 0.105(8) 0.048(5) -0.012(5) 0.002(4) -0.038(5)
C54 0.058(6) 0.106(8) 0.047(5) -0.006(5) -0.003(4) -0.051(5)
C55 0.046(5) 0.077(6) 0.044(5) 0.006(4) 0.005(4) -0.021(4)
C56 0.029(4) 0.047(4) 0.036(4) 0.008(3) 0.000(3) -0.007(3)
N61 0.032(3) 0.061(4) 0.032(3) -0.006(3) -0.002(3) 0.019(3)
C62 0.049(5) 0.129(9) 0.030(4) 0.004(5) 0.002(4) 0.047(6)
C63 0.086(8) 0.166(12) 0.045(6) -0.001(7) 0.009(5) 0.095(9)
C64 0.084(8) 0.221(16) 0.056(7) -0.004(8) -0.002(6) 0.111(10)
C65 0.054(6) 0.122(9) 0.046(5) 0.011(6) 0.003(4) 0.046(6)
C66 0.031(4) 0.069(5) 0.038(4) -0.001(4) 0.004(3) 0.018(4)
F71 0.032(3) 0.259(11) 0.200(9) 0.140(8) -0.051(4) -0.059(5)
F72 0.121(6) 0.074(4) 0.059(4) -0.008(3) -0.019(3) 0.015(3)
F73 0.104(5) 0.072(4) 0.065(4) 0.009(3) 0.002(3) 0.036(3)
C74 0.042(5) 0.047(5) 0.057(6) -0.016(4) 0.002(4) 0.011(4)
S75 0.0278(8) 0.0397(9) 0.0413(10) 0.0029(8) -0.0001(8) -0.0003(7)
O76 0.033(3) 0.110(6) 0.103(6) 0.057(5) 0.005(4) -0.002(3)
O77 0.103(6) 0.084(5) 0.052(4) -0.012(3) -0.003(4) 0.017(4)
O78 0.090(5) 0.041(3) 0.063(4) 0.004(3) -0.012(3) 0.001(3)
F81 0.141(8) 0.177(9) 0.137(8) 0.004(7) -0.060(6) -0.088(6)
F82 0.046(4) 0.079(4) 0.222(9) 0.057(5) -0.013(4) -0.011(3)
F83 0.074(5) 0.077(5) 0.351(15) 0.091(7) -0.092(6) -0.024(4)
C84 0.074(7) 0.058(6) 0.106(9) 0.035(6) -0.056(7) -0.027(5)
S85 0.0396(11) 0.0501(12) 0.0660(15) -0.0004(10) -0.0094(10) -0.0018(9)
O86 0.089(6) 0.089(5) 0.087(6) 0.025(4) -0.017(4) -0.046(4)
O87 0.081(6) 0.105(6) 0.125(8) -0.065(6) 0.008(5) 0.006(4)
O88 0.059(4) 0.055(4) 0.103(6) 0.008(3) 0.013(4) 0.021(3)
F91 0.289(13) 0.099(7) 0.143(10) 0.066(7) 0.076(9) 0.093(8)
F92 0.211(8) 0.066(4) 0.068(4) 0.022(3) 0.071(5) 0.017(4)
F93 0.337(16) 0.127(8) 0.126(9) -0.063(7) 0.096(10) -0.144(10)
C94 0.233(19) 0.054(7) 0.083(10) 0.031(7) 0.090(11) 0.043(10)
S95 0.0731(18) 0.0670(15) 0.0405(12) 0.0124(11) 0.0101(12) 0.0167(13)
O96 0.140(8) 0.089(5) 0.084(6) 0.019(4) 0.074(5) 0.034(5)
O97 0.094(7) 0.153(9) 0.133(9) 0.019(7) -0.039(6) 0.014(6)
O98 0.063(4) 0.052(3) 0.040(3) 0.012(3) 0.013(3) 0.004(3)
F101 0.198(11) 0.105(7) 0.188(12) -0.032(7) 0.068(8) 0.011(6)
F102 0.226(11) 0.084(6) 0.219(13) 0.006(7) -0.127(10) 0.040(6)
F103 0.262(11) 0.041(4) 0.136(9) 0.006(4) -0.043(6) -0.023(5)
C104 0.100(11) 0.083(9) 0.076(9) 0.004(7) -0.010(8) 0.000(7)
S105 0.0656(16) 0.0585(14) 0.0482(13) 0.0007(10) 0.0035(11) -0.0045(11)
O106 0.176(9) 0.099(6) 0.105(7) -0.028(5) 0.087(7) -0.050(6)
O107 0.155(8) 0.102(6) 0.076(6) 0.015(5) -0.061(5) -0.046(5)
O108 0.064(4) 0.045(3) 0.048(3) 0.012(3) -0.005(3) -0.003(3)
C111 0.26(2) 0.111(14) 0.105(15) 0.006(10) -0.040(13) -0.071(13)
C112 0.085(9) 0.072(7) 0.088(9) -0.009(6) 0.011(6) -0.009(6)
C113 0.24(2) 0.089(11) 0.153(17) 0.003(10) -0.039(13) 0.066(11)
O114 0.062(5) 0.076(5) 0.102(6) -0.022(4) -0.008(4) -0.010(3)
C115 0.100(13) 0.184(18) 0.124(14) -0.059(13) -0.016(10) -0.006(10)
C116 0.118(13) 0.055(7) 0.124(13) -0.008(7) 0.061(10) -0.005(7)
C117 0.095(11) 0.089(9) 0.118(12) -0.022(8) 0.022(8) -0.005(7)
O118 0.182(12) 0.101(9) 0.30(2) 0.028(10) 0.134(12) 0.019(7)

loop_
_atom_type_symbol
_atom_type_description
_atom_type_scat_dispersion_real
_atom_type_scat_dispersion_imag
_atom_type_scat_source
C C 0.0033 0.0016 'International Tables Vol C Tables 4.2.6.8 and 6.1.1.4'
H H 0.0000 0.0000 'International Tables Vol C Tables 4.2.6.8 and 6.1.1.4'
N N 0.0061 0.0033 'International Tables Vol C Tables 4.2.6.8 and 6.1.1.4'
O O 0.0106 0.0060 'International Tables Vol C Tables 4.2.6.8 and 6.1.1.4'
F F 0.0171 0.0103 'International Tables Vol C Tables 4.2.6.8 and 6.1.1.4'
P P 0.1023 0.0942 'International Tables Vol C Tables 4.2.6.8 and 6.1.1.4'
S S 0.1246 0.1234 'International Tables Vol C Tables 4.2.6.8 and 6.1.1.4'
Pd Pd -0.9988 1.0072 'International Tables Vol C Tables 4.2.6.8 and 6.1.1.4'

loop_
_geom_angle_atom_site_label_1
_geom_angle_atom_site_label_2
_geom_angle_atom_site_label_3
_geom_angle
_geom_angle_site_symmetry_1
_geom_angle_site_symmetry_3
_geom_angle_publ_flag
N21 Pd1 N11 92.7(2) . . ?
N21 Pd1 P2 96.05(17) . . ?
N11 Pd1 P2 171.28(17) . . ?
N21 Pd1 P1 167.50(17) . . ?
N11 Pd1 P1 98.65(17) . . ?
P2 Pd1 P1 72.64(6) . . ?
N41 Pd2 N31 91.0(2) . . ?
N41 Pd2 P4 99.13(17) . . ?
N31 Pd2 P4 169.78(17) . . ?
N41 Pd2 P3 171.14(17) . . ?
N31 Pd2 P3 97.65(16) . . ?
P4 Pd2 P3 72.29(7) . . ?
C1A P1 C1G 105.7(2) . . ?
C1A P1 C1 110.8(3) . . ?
C1G P1 C1 107.3(3) . . ?
C1A P1 Pd1 118.41(17) . . ?
C1G P1 Pd1 119.38(16) . . ?
C1 P1 Pd1 94.1(2) . . ?
C1A P1 P2 114.76(17) . . ?
C1G P1 P2 136.09(17) . . ?
C1 P1 P2 43.0(2) . . ?
Pd1 P1 P2 53.55(5) . . ?
C2A P2 C2G 107.1(2) . . ?
C2A P2 C1 113.5(3) . . ?
C2G P2 C1 107.1(3) . . ?
C2A P2 Pd1 118.6(2) . . ?
C2G P2 Pd1 115.36(16) . . ?
C1 P2 Pd1 94.3(2) . . ?
C2A P2 P1 141.6(2) . . ?
C2G P2 P1 109.22(18) . . ?
C1 P2 P1 42.9(2) . . ?
Pd1 P2 P1 53.81(5) . . ?
C3A P3 C3G 105.0(2) . . ?
C3A P3 C2 111.2(3) . . ?
C3G P3 C2 110.4(3) . . ?
C3A P3 Pd2 117.4(2) . . ?
C3G P3 Pd2 117.76(17) . . ?
C2 P3 Pd2 94.8(2) . . ?
C3A P3 P4 113.3(2) . . ?
C3G P3 P4 139.68(18) . . ?
C2 P3 P4 43.9(2) . . ?
Pd2 P3 P4 53.84(6) . . ?
C4A P4 C4G 106.8(2) . . ?
C4A P4 C2 108.6(3) . . ?
C4G P4 C2 110.1(3) . . ?
C4A P4 Pd2 112.36(18) . . ?
C4G P4 Pd2 123.6(2) . . ?
C2 P4 Pd2 94.1(2) . . ?
C4A P4 P3 107.13(19) . . ?
C4G P4 P3 142.6(2) . . ?
C2 P4 P3 43.1(2) . . ?
Pd2 P4 P3 53.87(6) . . ?
P1 C1 P2 94.1(3) . . ?
P3 C2 P4 93.0(3) . . ?
C1B C1A C1F 120.0 . . ?
C1B C1A P1 116.8(3) . . ?
C1F C1A P1 123.2(3) . . ?
C1C C1B C1A 120.0 . . ?
C1B C1C C1D 120.0 . . ?
C1E C1D C1C 120.0 . . ?
C1D C1E C1F 120.0 . . ?
C1E C1F C1A 120.0 . . ?
C1H C1G C1L 120.0 . . ?
C1H C1G P1 118.9(3) . . ?
C1L C1G P1 121.0(3) . . ?
C1I C1H C1G 120.0 . . ?
C1H C1I C1J 120.0 . . ?
C1K C1J C1I 120.0 . . ?
C1J C1K C1L 120.0 . . ?
C1K C1L C1G 120.0 . . ?
C2B C2A C2F 120.0 . . ?
C2B C2A P2 117.6(3) . . ?
C2F C2A P2 122.3(3) . . ?
C2C C2B C2A 120.0 . . ?
C2B C2C C2D 120.0 . . ?
C2C C2D C2E 120.0 . . ?
C2F C2E C2D 120.0 . . ?
C2E C2F C2A 120.0 . . ?
C2H C2G C2L 120.0 . . ?
C2H C2G P2 121.0(3) . . ?
C2L C2G P2 119.0(3) . . ?
C2I C2H C2G 120.0 . . ?
C2H C2I C2J 120.0 . . ?
C2K C2J C2I 120.0 . . ?
C2L C2K C2J 120.0 . . ?
C2K C2L C2G 120.0 . . ?
C3B C3A C3F 120.0 . . ?
C3B C3A P3 122.5(3) . . ?
C3F C3A P3 117.5(3) . . ?
C3A C3B C3C 120.0 . . ?
C3D C3C C3B 120.0 . . ?
C3C C3D C3E 120.0 . . ?
C3F C3E C3D 120.0 . . ?
C3E C3F C3A 120.0 . . ?
C3H C3G C3L 120.0 . . ?
C3H C3G P3 120.6(3) . . ?
C3L C3G P3 119.4(3) . . ?
C3I C3H C3G 120.0 . . ?
C3H C3I C3J 120.0 . . ?
C3I C3J C3K 120.0 . . ?
C3L C3K C3J 120.0 . . ?
C3K C3L C3G 120.0 . . ?
C4B C4A C4F 120.0 . . ?
C4B C4A P4 119.5(3) . . ?
C4F C4A P4 120.5(3) . . ?
C4A C4B C4C 120.0 . . ?
C4B C4C C4D 120.0 . . ?
C4E C4D C4C 120.0 . . ?
C4D C4E C4F 120.0 . . ?
C4E C4F C4A 120.0 . . ?
C4H C4G C4L 120.0 . . ?
C4H C4G P4 119.1(3) . . ?
C4L C4G P4 120.8(3) . . ?
C4I C4H C4G 120.0 . . ?
C4H C4I C4J 120.0 . . ?
C4K C4J C4I 120.0 . . ?
C4L C4K C4J 120.0 . . ?
C4K C4L C4G 120.0 . . ?
C12 N11 C16 117.2(6) . . ?
C12 N11 Pd1 122.3(5) . . ?
C16 N11 Pd1 120.4(5) . . ?
N11 C12 C13 122.7(7) . . ?
C12 C13 C14 119.7(7) . . ?
N17 C14 C15 124.8(6) . . ?
N17 C14 C13 118.2(6) . . ?
C15 C14 C13 116.9(6) . . ?
C16 C15 C14 119.8(7) . . ?
N11 C16 C15 123.7(7) . . ?
C18 N17 C14 126.6(7) . . ?
O19 C18 N17 126.0(7) . . ?
O19 C18 C52 121.4(7) . . ?
N17 C18 C52 112.5(7) . . ?
C26 N21 C22 117.1(6) . . ?
C26 N21 Pd1 125.7(5) . . ?
C22 N21 Pd1 117.2(5) . . ?
N21 C22 C23 122.5(7) . . ?
C24 C23 C22 119.5(7) . . ?
C23 C24 C25 118.4(7) . . ?
C23 C24 N27 117.1(7) . . ?
C25 C24 N27 124.5(7) . . ?
C26 C25 C24 118.6(7) . . ?
N21 C26 C25 123.8(7) . . ?
C28 N27 C24 125.3(7) . . ?
O29 C28 N27 124.6(8) . . ?
O29 C28 C62 123.2(8) . . ?
N27 C28 C62 112.2(8) . . ?
C36 N31 C32 117.7(6) . . ?
C36 N31 Pd2 118.8(5) . . ?
C32 N31 Pd2 123.5(5) . . ?
N31 C32 C33 123.4(7) . . ?
C32 C33 C34 118.6(7) . . ?
C35 C34 C33 118.1(6) . . ?
C35 C34 N37 124.0(6) . . ?
C33 C34 N37 117.8(6) . . ?
C36 C35 C34 119.8(7) . . ?
N31 C36 C35 122.4(7) . . ?
C38 N37 C34 125.6(6) . . ?
O39 C38 N37 124.3(7) . . ?
O39 C38 C66 121.7(6) . . ?
N37 C38 C66 114.0(6) . . ?
C46 N41 C42 117.2(6) . . ?
C46 N41 Pd2 123.7(5) . . ?
C42 N41 Pd2 119.0(5) . . ?
N41 C42 C43 123.5(7) . . ?
C42 C43 C44 119.0(7) . . ?
C45 C44 N47 123.3(6) . . ?
C45 C44 C43 118.2(6) . . ?
N47 C44 C43 118.3(6) . . ?
C46 C45 C44 118.9(6) . . ?
N41 C46 C45 123.1(7) . . ?
C48 N47 C44 125.4(6) . . ?
O49 C48 N47 125.3(7) . . ?
O49 C48 C56 121.1(6) . . ?
N47 C48 C56 113.7(6) . . ?
C56 N51 C52 117.8(6) . . ?
N51 C52 C53 122.0(7) . . ?
N51 C52 C18 118.5(6) . . ?
C53 C52 C18 119.5(7) . . ?
C52 C53 C54 119.1(8) . . ?
C55 C54 C53 119.2(8) . . ?
C54 C55 C56 117.4(8) . . ?
N51 C56 C55 124.6(7) . . ?
N51 C56 C48 117.0(6) . . ?
C55 C56 C48 118.2(7) . . ?
C62 N61 C66 116.9(6) . . ?
N61 C62 C63 123.0(8) . . ?
N61 C62 C28 117.6(7) . . ?
C63 C62 C28 119.1(8) . . ?
C64 C63 C62 119.0(9) . . ?
C65 C64 C63 118.7(9) . . ?
C66 C65 C64 118.7(9) . . ?
N61 C66 C65 123.7(7) . . ?
N61 C66 C38 117.2(6) . . ?
C65 C66 C38 119.0(7) . . ?
F71 C74 F72 109.7(8) . . ?
F71 C74 F73 110.6(8) . . ?
F72 C74 F73 100.3(7) . . ?
F71 C74 S75 114.8(7) . . ?
F72 C74 S75 109.9(6) . . ?
F73 C74 S75 110.5(6) . . ?
O76 S75 O77 115.7(5) . . ?
O76 S75 O78 115.1(4) . . ?
O77 S75 O78 112.2(4) . . ?
O76 S75 C74 106.0(5) . . ?
O77 S75 C74 103.1(4) . . ?
O78 S75 C74 102.8(4) . . ?
F83 C84 F82 106.0(11) . . ?
F83 C84 F81 107.5(10) . . ?
F82 C84 F81 104.2(9) . . ?
F83 C84 S85 113.7(7) . . ?
F82 C84 S85 113.0(8) . . ?
F81 C84 S85 111.7(10) . . ?
O88 S85 O87 114.9(5) . . ?
O88 S85 O86 115.4(5) . . ?
O87 S85 O86 113.5(5) . . ?
O88 S85 C84 104.0(5) . . ?
O87 S85 C84 103.7(6) . . ?
O86 S85 C84 103.3(5) . . ?
F93 C94 F92 113.6(16) . . ?
F93 C94 F91 109.4(13) . . ?
F92 C94 F91 103.5(14) . . ?
F93 C94 S95 114.0(12) . . ?
F92 C94 S95 110.8(9) . . ?
F91 C94 S95 104.6(13) . . ?
O98 S95 O96 115.1(4) . . ?
O98 S95 O97 111.3(5) . . ?
O96 S95 O97 115.4(6) . . ?
O98 S95 C94 103.9(6) . . ?
O96 S95 C94 103.3(5) . . ?
O97 S95 C94 106.4(8) . . ?
F102 C104 F101 108.1(15) . . ?
F102 C104 F103 109.9(12) . . ?
F101 C104 F103 111.8(13) . . ?
F102 C104 S105 110.8(11) . . ?
F101 C104 S105 107.9(10) . . ?
F103 C104 S105 108.3(10) . . ?
O107 S105 O106 119.8(6) . . ?
O107 S105 O108 116.4(4) . . ?
O106 S105 O108 111.7(5) . . ?
O107 S105 C104 102.1(6) . . ?
O106 S105 C104 100.7(7) . . ?
O108 S105 C104 102.5(5) . . ?
O114 C112 C113 120.1(12) . . ?
O114 C112 C111 120.2(11) . . ?
C113 C112 C111 119.6(12) . . ?
O118 C116 C117 116.7(14) . . ?
O118 C116 C115 120.6(13) . . ?
C117 C116 C115 122.5(13) . . ?
O124 C122 C121 122(2) . . ?
O124 C122 C123 111.4(19) . . ?
C121 C122 C123 127(2) . . ?
O128 C126 C125 121(2) . . ?
O128 C126 C127 115.0(19) . . ?
C125 C126 C127 124.0(19) . . ?
O134 C132 C131 123(3) . . ?
O134 C132 C133 116(2) . . ?
C131 C132 C133 120(2) . . ?

loop_
_geom_bond_atom_site_label_1
_geom_bond_atom_site_label_2
_geom_bond_distance
_geom_bond_site_symmetry_2
_geom_bond_publ_flag
Pd1 N21 2.109(5) . ?
Pd1 N11 2.114(5) . ?
Pd1 P2 2.2527(17) . ?
Pd1 P1 2.2602(17) . ?
Pd2 N41 2.094(6) . ?
Pd2 N31 2.108(6) . ?
Pd2 P4 2.2535(19) . ?
Pd2 P3 2.2542(19) . ?
P1 C1A 1.796(4) . ?
P1 C1G 1.802(3) . ?
P1 C1 1.825(6) . ?
P1 P2 2.673(2) . ?
P2 C2A 1.786(4) . ?
P2 C2G 1.797(4) . ?
P2 C1 1.827(6) . ?
P3 C3A 1.784(5) . ?
P3 C3G 1.796(4) . ?
P3 C2 1.820(7) . ?
P3 P4 2.659(2) . ?
P4 C4A 1.794(4) . ?
P4 C4G 1.794(4) . ?
P4 C2 1.846(7) . ?
C1A C1B 1.3900 . ?
C1A C1F 1.3900 . ?
C1B C1C 1.3900 . ?
C1C C1D 1.3900 . ?
C1D C1E 1.3900 . ?
C1E C1F 1.3900 . ?
C1G C1H 1.3900 . ?
C1G C1L 1.3900 . ?
C1H C1I 1.3900 . ?
C1I C1J 1.3900 . ?
C1J C1K 1.3900 . ?
C1K C1L 1.3900 . ?
C2A C2B 1.3900 . ?
C2A C2F 1.3900 . ?
C2B C2C 1.3900 . ?
C2C C2D 1.3900 . ?
C2D C2E 1.3900 . ?
C2E C2F 1.3900 . ?
C2G C2H 1.3900 . ?
C2G C2L 1.3900 . ?
C2H C2I 1.3900 . ?
C2I C2J 1.3900 . ?
C2J C2K 1.3900 . ?
C2K C2L 1.3900 . ?
C3A C3B 1.3900 . ?
C3A C3F 1.3900 . ?
C3B C3C 1.3900 . ?
C3C C3D 1.3900 . ?
C3D C3E 1.3900 . ?
C3E C3F 1.3900 . ?
C3G C3H 1.3900 . ?
C3G C3L 1.3900 . ?
C3H C3I 1.3900 . ?
C3I C3J 1.3900 . ?
C3J C3K 1.3900 . ?
C3K C3L 1.3900 . ?
C4A C4B 1.3900 . ?
C4A C4F 1.3900 . ?
C4B C4C 1.3900 . ?
C4C C4D 1.3900 . ?
C4D C4E 1.3900 . ?
C4E C4F 1.3900 . ?
C4G C4H 1.3900 . ?
C4G C4L 1.3900 . ?
C4H C4I 1.3900 . ?
C4I C4J 1.3900 . ?
C4J C4K 1.3900 . ?
C4K C4L 1.3900 . ?
N11 C12 1.338(9) . ?
N11 C16 1.340(9) . ?
C12 C13 1.378(10) . ?
C13 C14 1.396(9) . ?
C14 N17 1.380(8) . ?
C14 C15 1.386(9) . ?
C15 C16 1.359(10) . ?
N17 C18 1.379(10) . ?
C18 O19 1.184(10) . ?
C18 C52 1.489(11) . ?
N21 C26 1.332(9) . ?
N21 C22 1.341(9) . ?
C22 C23 1.381(10) . ?
C23 C24 1.369(11) . ?
C24 C25 1.384(11) . ?
C24 N27 1.409(9) . ?
C25 C26 1.371(10) . ?
N27 C28 1.384(11) . ?
C28 O29 1.190(10) . ?
C28 C62 1.482(12) . ?
N31 C36 1.343(9) . ?
N31 C32 1.346(9) . ?
C32 C33 1.357(10) . ?
C33 C34 1.395(9) . ?
C34 C35 1.385(10) . ?
C34 N37 1.404(8) . ?
C35 C36 1.358(10) . ?
N37 C38 1.370(8) . ?
C38 O39 1.216(8) . ?
C38 C66 1.499(10) . ?
N41 C46 1.341(9) . ?
N41 C42 1.341(9) . ?
C42 C43 1.354(10) . ?
C43 C44 1.397(9) . ?
C44 C45 1.377(9) . ?
C44 N47 1.392(8) . ?
C45 C46 1.375(10) . ?
N47 C48 1.360(8) . ?
C48 O49 1.205(8) . ?
C48 C56 1.532(10) . ?
N51 C56 1.324(9) . ?
N51 C52 1.332(9) . ?
C52 C53 1.384(10) . ?
C53 C54 1.398(12) . ?
C54 C55 1.361(12) . ?
C55 C56 1.390(10) . ?
N61 C62 1.330(10) . ?
N61 C66 1.354(10) . ?
C62 C63 1.393(11) . ?
C63 C64 1.380(15) . ?
C64 C65 1.376(14) . ?
C65 C66 1.374(10) . ?
F71 C74 1.222(9) . ?
F72 C74 1.344(10) . ?
F73 C74 1.346(10) . ?
C74 S75 1.819(9) . ?
S75 O76 1.404(6) . ?
S75 O77 1.420(7) . ?
S75 O78 1.430(6) . ?
F81 C84 1.333(16) . ?
F82 C84 1.313(13) . ?
F83 C84 1.297(12) . ?
C84 S85 1.775(10) . ?
S85 O88 1.421(6) . ?
S85 O87 1.422(8) . ?
S85 O86 1.429(7) . ?
F91 C94 1.378(19) . ?
F92 C94 1.298(12) . ?
F93 C94 1.22(2) . ?
C94 S95 1.826(13) . ?
S95 O98 1.422(6) . ?
S95 O96 1.424(7) . ?
S95 O97 1.445(10) . ?
F101 C104 1.324(16) . ?
F102 C104 1.267(15) . ?
F103 C104 1.325(15) . ?
C104 S105 1.854(14) . ?
S105 O107 1.366(7) . ?
S105 O106 1.424(8) . ?
S105 O108 1.436(6) . ?
C111 C112 1.443(14) . ?
C112 O114 1.210(10) . ?
C112 C113 1.437(13) . ?
C115 C116 1.443(15) . ?
C116 O118 1.215(13) . ?
C116 C117 1.441(13) . ?
C121 C122 1.401(18) . ?
C122 O124 1.202(15) . ?
C122 C123 1.437(17) . ?
C125 C126 1.378(17) . ?
C126 O128 1.217(15) . ?
C126 C127 1.430(17) . ?
C131 C132 1.393(19) . ?
C132 O134 1.211(17) . ?
C132 C133 1.443(18) . ?
